data_2017263
loop_
_publ_author_name
'Polaske, Nathan W.'
'Nichol, Gary S.'
'Olenyuk, Bogdan'

_publ_section_title
;Polymorphism and phase transition behavior of
 6,6'-bis(chloromethyl)-1,1',4,4'-tetramethyl-3,3'-(<i>p</i>-phenylenedimethylene)bis(piperazine-2,5-dione)
;
_journal_coeditor_code SK3332
_journal_issue 8
_journal_name_full 'Acta Crystallographica Section C'
_journal_page_first o381
_journal_page_last o384
_journal_paper_doi 10.1107/S0108270109024457
_journal_volume 65
_journal_year 2009
_chemical_formula_moiety 'C22 H28 Cl2 N4 O4'
_chemical_formula_sum 'C22 H28 Cl2 N4 O4'
_chemical_formula_weight 483.38
_chemical_name_systematic
;
3,3'-[1,4-phenylene-bis-(methylene)]-bis-[6-(chloromethyl)-
1,4-dimethyl-2,5-piperazinedione]
;
_space_group_IT_number 18
_symmetry_cell_setting orthorhombic
_symmetry_space_group_name_Hall 'P 2 2ab'
_symmetry_space_group_name_H-M 'P 21 21 2'
_atom_sites_solution_hydrogens difmap
_atom_sites_solution_primary direct
_atom_sites_solution_secondary difmap
_audit_creation_method SHELXL-97
_cell_angle_alpha 90.00
_cell_angle_beta 90.00
_cell_angle_gamma 90.00
_cell_formula_units_Z 2
_cell_length_a 9.7566(5)
_cell_length_b 12.7626(6)
_cell_length_c 9.3138(4)
_cell_measurement_reflns_used 4706
_cell_measurement_temperature 296(2)
_cell_measurement_theta_max 22.56
_cell_measurement_theta_min 2.19
_cell_volume 1159.75(9)
_computing_cell_refinement 'SAINT (Bruker, 2007)'
_computing_data_collection 'APEX2 (Bruker, 2007)'
_computing_data_reduction 'SAINT (Bruker, 2007)'
_computing_molecular_graphics
;
ORTEP3 for Windows (Farrugia, 1997) and Mercury (Macrae <i>et al.</i>,
2008)
;
_computing_publication_material
;
SHELXTL (Sheldrick, 2008), publCIF (Westrip, 2009) and local
programs
;
_computing_structure_refinement 'SHELXTL (Sheldrick, 2008)'
_computing_structure_solution 'SHELXTL (Sheldrick, 2008)'
_diffrn_ambient_temperature 296(2)
_diffrn_measured_fraction_theta_full 0.999
_diffrn_measured_fraction_theta_max 0.999
_diffrn_measurement_device_type 'Bruker Kappa APEXII DUO CCD diffractometer'
_diffrn_measurement_method '\f and \w scans'
_diffrn_radiation_monochromator graphite
_diffrn_radiation_source 'fine-focus sealed tube with Miracol optics'
_diffrn_radiation_type MoK\a
_diffrn_radiation_wavelength 0.71073
_diffrn_reflns_av_R_equivalents 0.0253
_diffrn_reflns_av_sigmaI/netI 0.0183
_diffrn_reflns_limit_h_max 12
_diffrn_reflns_limit_h_min -12
_diffrn_reflns_limit_k_max 15
_diffrn_reflns_limit_k_min -15
_diffrn_reflns_limit_l_max 11
_diffrn_reflns_limit_l_min -5
_diffrn_reflns_number 15349
_diffrn_reflns_theta_full 26.04
_diffrn_reflns_theta_max 26.04
_diffrn_reflns_theta_min 2.63
_exptl_absorpt_coefficient_mu 0.316
_exptl_absorpt_correction_T_max 0.7453
_exptl_absorpt_correction_T_min 0.6409
_exptl_absorpt_correction_type numerical
_exptl_absorpt_process_details '(SADABS 2008/1; Sheldrick, 1996)'
_exptl_crystal_colour colourless
_exptl_crystal_density_diffrn 1.384
_exptl_crystal_density_method 'not measured'
_exptl_crystal_description prism
_exptl_crystal_F_000 508
_exptl_crystal_size_max 0.20
_exptl_crystal_size_mid 0.15
_exptl_crystal_size_min 0.09
_refine_diff_density_max 0.220
_refine_diff_density_min -0.183
_refine_ls_abs_structure_details 'Flack  (1983)'
_refine_ls_abs_structure_Flack -0.03(8)
_refine_ls_extinction_method none
_refine_ls_goodness_of_fit_ref 1.026
_refine_ls_hydrogen_treatment constr
_refine_ls_matrix_type full
_refine_ls_number_parameters 148
_refine_ls_number_reflns 2288
_refine_ls_number_restraints 0
_refine_ls_restrained_S_all 1.026
_refine_ls_R_factor_all 0.0507
_refine_ls_R_factor_gt 0.0365
_refine_ls_shift/su_max 0.000
_refine_ls_shift/su_mean 0.000
_refine_ls_structure_factor_coef Fsqd
_refine_ls_weighting_details 'calc w=1/[\s^2^(Fo^2^)+(0.0563P)^2^+0.1338P] where P=(Fo^2^+2Fc^2^)/3'
_refine_ls_weighting_scheme calc
_refine_ls_wR_factor_gt 0.0938
_refine_ls_wR_factor_ref 0.1017
_reflns_number_gt 1847
_reflns_number_total 2288
_reflns_threshold_expression I>2\s(I)
_cod_data_source_file sk3332.cif
_cod_data_source_block 2rt
_cod_database_code 2017263
_cod_database_fobs_code 2017263

loop_
_symmetry_equiv_pos_as_xyz
'x, y, z'
'-x, -y, z'
'-x+1/2, y+1/2, -z'
'x+1/2, -y+1/2, -z'

loop_
_atom_site_type_symbol
_atom_site_label
_atom_site_fract_x
_atom_site_fract_y
_atom_site_fract_z
_atom_site_U_iso_or_equiv
_atom_site_adp_type
_atom_site_calc_flag
_atom_site_refinement_flags
_atom_site_occupancy
_atom_site_disorder_assembly
_atom_site_disorder_group
Cl Cl1 0.84190(9) 0.45208(6) 0.16838(9) 0.0910(3) Uani d . 1 . .
O O1 0.5898(2) 0.35297(15) 0.4250(2) 0.0780(5) Uani d . 1 . .
O O2 0.89126(19) 0.12669(14) 0.0653(2) 0.0763(5) Uani d . 1 . .
N N1 0.7504(2) 0.22967(14) 0.3946(2) 0.0541(5) Uani d . 1 . .
N N2 0.7185(2) 0.23960(15) 0.0965(2) 0.0559(5) Uani d . 1 . .
C C1 0.6584(2) 0.29701(16) 0.3456(3) 0.0545(5) Uani d . 1 . .
C C2 0.8289(2) 0.15828(16) 0.3047(2) 0.0547(6) Uani d . 1 . .
H H2 0.9257 0.1682 0.3294 0.066 Uiso calc R 1 . .
C C3 0.8163(2) 0.17551(17) 0.1456(3) 0.0532(5) Uani d . 1 . .
C C4 0.6391(2) 0.30947(16) 0.1851(3) 0.0557(6) Uani d . 1 . .
H H4 0.5423 0.2954 0.1646 0.067 Uiso calc R 1 . .
C C5 0.6650(3) 0.4227(2) 0.1484(3) 0.0762(8) Uani d . 1 . .
H H5A 0.6114 0.4674 0.2113 0.091 Uiso calc R 1 . .
H H5B 0.6368 0.4362 0.0503 0.091 Uiso calc R 1 . .
C C6 0.7736(3) 0.2262(2) 0.5494(3) 0.0815(9) Uani d . 1 . .
H H6A 0.6907 0.2052 0.5969 0.122 Uiso calc R 1 . .
H H6B 0.8004 0.2944 0.5826 0.122 Uiso calc R 1 . .
H H6C 0.8449 0.1767 0.5703 0.122 Uiso calc R 1 . .
C C7 0.7009(4) 0.2486(2) -0.0583(3) 0.0839(9) Uani d . 1 . .
H H7A 0.7198 0.1822 -0.1026 0.126 Uiso calc R 1 . .
H H7B 0.7629 0.3005 -0.0951 0.126 Uiso calc R 1 . .
H H7C 0.6083 0.2690 -0.0792 0.126 Uiso calc R 1 . .
C C8 0.7935(3) 0.04213(18) 0.3380(3) 0.0670(6) Uani d . 1 . .
H H8A 0.8394 -0.0024 0.2687 0.080 Uiso calc R 1 . .
H H8B 0.8287 0.0245 0.4324 0.080 Uiso calc R 1 . .
C C9 0.6422(2) 0.01950(15) 0.3342(3) 0.0543(5) Uani d . 1 . .
C C10 0.5694(3) 0.0095(3) 0.4588(3) 0.0836(9) Uani d . 1 . .
H H10 0.6150 0.0158 0.5460 0.100 Uiso calc R 1 . .
C C11 0.5695(3) 0.0099(2) 0.2090(2) 0.0650(7) Uani d . 1 . .
H H11 0.6150 0.0169 0.1218 0.078 Uiso calc R 1 . .

loop_
_atom_site_aniso_label
_atom_site_aniso_U_11
_atom_site_aniso_U_22
_atom_site_aniso_U_33
_atom_site_aniso_U_12
_atom_site_aniso_U_13
_atom_site_aniso_U_23
Cl1 0.1184(7) 0.0881(5) 0.0666(4) -0.0479(4) -0.0136(4) 0.0130(4)
O1 0.0778(13) 0.0795(11) 0.0767(12) 0.0048(10) 0.0193(10) -0.0216(9)
O2 0.0737(12) 0.0759(10) 0.0793(12) 0.0106(10) 0.0172(9) -0.0187(10)
N1 0.0583(11) 0.0546(11) 0.0493(10) -0.0055(9) 0.0019(8) -0.0016(9)
N2 0.0597(12) 0.0572(11) 0.0506(11) -0.0003(9) -0.0018(9) -0.0062(9)
C1 0.0470(12) 0.0538(12) 0.0627(13) -0.0084(10) 0.0060(12) -0.0089(11)
C2 0.0440(11) 0.0564(13) 0.0636(15) -0.0017(10) -0.0030(10) -0.0008(10)
C3 0.0484(12) 0.0491(11) 0.0621(14) -0.0048(10) 0.0056(11) -0.0073(10)
C4 0.0452(12) 0.0564(12) 0.0656(14) 0.0008(10) -0.0061(10) -0.0091(11)
C5 0.096(2) 0.0602(14) 0.0723(17) 0.0128(13) -0.0166(16) 0.0024(12)
C6 0.092(2) 0.096(2) 0.0571(17) -0.0088(17) -0.0059(14) 0.0022(14)
C7 0.103(2) 0.094(2) 0.0551(16) 0.0049(18) -0.0098(15) -0.0099(15)
C8 0.0616(15) 0.0546(13) 0.0847(17) 0.0043(11) -0.0121(14) 0.0095(13)
C9 0.0673(14) 0.0383(10) 0.0573(12) -0.0011(9) -0.0044(12) 0.0064(10)
C10 0.101(2) 0.108(2) 0.0423(14) -0.0420(19) -0.0146(13) 0.0140(14)
C11 0.0803(16) 0.0696(14) 0.0451(13) -0.0220(13) 0.0084(11) -0.0067(11)

loop_
_atom_type_symbol
_atom_type_description
_atom_type_scat_dispersion_real
_atom_type_scat_dispersion_imag
_atom_type_scat_source
C C 0.0033 0.0016 'International Tables Vol C Tables 4.2.6.8 and 6.1.1.4'
H H 0.0000 0.0000 'International Tables Vol C Tables 4.2.6.8 and 6.1.1.4'
N N 0.0061 0.0033 'International Tables Vol C Tables 4.2.6.8 and 6.1.1.4'
O O 0.0106 0.0060 'International Tables Vol C Tables 4.2.6.8 and 6.1.1.4'
Cl Cl 0.1484 0.1585 'International Tables Vol C Tables 4.2.6.8 and 6.1.1.4'

loop_
_geom_angle_atom_site_label_1
_geom_angle_atom_site_label_2
_geom_angle_atom_site_label_3
_geom_angle_site_symmetry_1
_geom_angle_site_symmetry_3
_geom_angle
_geom_angle_publ_flag
C1 N1 C2 . . 124.4(2) ?
C1 N1 C6 . . 117.8(2) ?
C2 N1 C6 . . 117.9(2) ?
C3 N2 C4 . . 124.5(2) ?
C3 N2 C7 . . 118.1(2) ?
C4 N2 C7 . . 117.0(2) ?
O1 C1 N1 . . 122.6(2) ?
O1 C1 C4 . . 117.8(2) ?
N1 C1 C4 . . 119.55(19) ?
N1 C2 H2 . . 106.9 ?
N1 C2 C3 . . 115.65(18) ?
N1 C2 C8 . . 111.45(19) ?
H2 C2 C3 . . 106.9 ?
H2 C2 C8 . . 106.9 ?
C3 C2 C8 . . 108.57(19) ?
O2 C3 N2 . . 122.1(2) ?
O2 C3 C2 . . 118.8(2) ?
N2 C3 C2 . . 119.0(2) ?
N2 C4 C1 . . 115.66(19) ?
N2 C4 H4 . . 107.0 ?
N2 C4 C5 . . 111.9(2) ?
C1 C4 H4 . . 107.0 ?
C1 C4 C5 . . 107.67(19) ?
H4 C4 C5 . . 107.0 ?
Cl1 C5 C4 . . 109.98(18) ?
Cl1 C5 H5A . . 109.7 ?
Cl1 C5 H5B . . 109.7 ?
C4 C5 H5A . . 109.7 ?
C4 C5 H5B . . 109.7 ?
H5A C5 H5B . . 108.2 ?
N1 C6 H6A . . 109.5 ?
N1 C6 H6B . . 109.5 ?
N1 C6 H6C . . 109.5 ?
H6A C6 H6B . . 109.5 ?
H6A C6 H6C . . 109.5 ?
H6B C6 H6C . . 109.5 ?
N2 C7 H7A . . 109.5 ?
N2 C7 H7B . . 109.5 ?
N2 C7 H7C . . 109.5 ?
H7A C7 H7B . . 109.5 ?
H7A C7 H7C . . 109.5 ?
H7B C7 H7C . . 109.5 ?
C2 C8 H8A . . 108.9 ?
C2 C8 H8B . . 108.9 ?
C2 C8 C9 . . 113.35(18) ?
H8A C8 H8B . . 107.7 ?
H8A C8 C9 . . 108.9 ?
H8B C8 C9 . . 108.9 ?
C8 C9 C10 . . 120.5(2) ?
C8 C9 C11 . . 123.0(2) ?
C10 C9 C11 . . 116.5(2) ?
C9 C10 C10 . 2_655 121.87(15) ?
C9 C10 H10 . . 119.1 ?
C10 C10 H10 2_655 . 119.1 ?
C9 C11 C11 . 2_655 121.68(14) ?
C9 C11 H11 . . 119.2 ?
C11 C11 H11 2_655 . 119.2 ?

loop_
_geom_bond_atom_site_label_1
_geom_bond_atom_site_label_2
_geom_bond_site_symmetry_2
_geom_bond_distance
_geom_bond_publ_flag
Cl1 C5 . 1.776(3) ?
O1 C1 . 1.227(3) ?
O2 C3 . 1.218(3) ?
N1 C1 . 1.324(3) ?
N1 C2 . 1.455(3) ?
N1 C6 . 1.459(3) ?
N2 C3 . 1.338(3) ?
N2 C4 . 1.441(3) ?
N2 C7 . 1.456(3) ?
C1 C4 . 1.515(3) ?
C2 H2 . 0.980 ?
C2 C3 . 1.503(3) ?
C2 C8 . 1.553(3) ?
C4 H4 . 0.980 ?
C4 C5 . 1.507(3) ?
C5 H5A . 0.970 ?
C5 H5B . 0.970 ?
C6 H6A . 0.960 ?
C6 H6B . 0.960 ?
C6 H6C . 0.960 ?
C7 H7A . 0.960 ?
C7 H7B . 0.960 ?
C7 H7C . 0.960 ?
C8 H8A . 0.970 ?
C8 H8B . 0.970 ?
C8 C9 . 1.505(3) ?
C9 C10 . 1.366(3) ?
C9 C11 . 1.370(3) ?
C10 C10 2_655 1.375(6) ?
C10 H10 . 0.930 ?
C11 C11 2_655 1.379(5) ?
C11 H11 . 0.930 ?

loop_
_geom_hbond_atom_site_label_D
_geom_hbond_atom_site_label_H
_geom_hbond_atom_site_label_A
_geom_hbond_site_symmetry_A
_geom_hbond_distance_DH
_geom_hbond_distance_HA
_geom_hbond_distance_DA
_geom_hbond_angle_DHA
_geom_hbond_publ_flag
C6 H6C O1 4_556 0.96 2.42 3.255(4) 145 y
C8 H8B O1 3_646 0.97 2.68 3.463(3) 138 y
C5 H5B O2 3_655 0.97 2.67 3.323(3) 125 y
C7 H7C O2 4_455 0.96 2.50 3.415(4) 158 y

loop_
_geom_torsion_atom_site_label_1
_geom_torsion_atom_site_label_2
_geom_torsion_atom_site_label_3
_geom_torsion_atom_site_label_4
_geom_torsion_site_symmetry_1
_geom_torsion_site_symmetry_2
_geom_torsion_site_symmetry_3
_geom_torsion_site_symmetry_4
_geom_torsion
_geom_torsion_publ_flag
C2 N1 C1 O1 . . . . 176.8(2) ?
C2 N1 C1 C4 . . . . -5.5(3) ?
C6 N1 C1 O1 . . . . -2.6(3) ?
C6 N1 C1 C4 . . . . 175.2(2) ?
C1 N1 C2 C3 . . . . 9.1(3) ?
C1 N1 C2 C8 . . . . -115.5(2) ?
C6 N1 C2 C3 . . . . -171.6(2) ?
C6 N1 C2 C8 . . . . 63.8(3) ?
C4 N2 C3 O2 . . . . -171.5(2) ?
C4 N2 C3 C2 . . . . 12.2(3) ?
C7 N2 C3 O2 . . . . 1.2(3) ?
C7 N2 C3 C2 . . . . -175.1(2) ?
N1 C2 C3 O2 . . . . 171.6(2) ?
N1 C2 C3 N2 . . . . -12.0(3) ?
C8 C2 C3 O2 . . . . -62.3(3) ?
C8 C2 C3 N2 . . . . 114.1(2) ?
C3 N2 C4 C1 . . . . -8.0(3) ?
C3 N2 C4 C5 . . . . 115.8(3) ?
C7 N2 C4 C1 . . . . 179.2(2) ?
C7 N2 C4 C5 . . . . -57.0(3) ?
O1 C1 C4 N2 . . . . -177.97(19) ?
O1 C1 C4 C5 . . . . 56.0(3) ?
N1 C1 C4 N2 . . . . 4.2(3) ?
N1 C1 C4 C5 . . . . -121.9(2) ?
N2 C4 C5 Cl1 . . . . -58.2(2) ?
C1 C4 C5 Cl1 . . . . 70.0(2) ?
N1 C2 C8 C9 . . . . 51.9(3) ?
C3 C2 C8 C9 . . . . -76.6(3) ?
C2 C8 C9 C10 . . . . -102.6(3) ?
C2 C8 C9 C11 . . . . 76.0(3) ?
C8 C9 C10 C10 . . . 2_655 179.0(4) ?
C11 C9 C10 C10 . . . 2_655 0.2(5) ?
C8 C9 C11 C11 . . . 2_655 -179.4(3) ?
C10 C9 C11 C11 . . . 2_655 -0.7(4) ?
